data_1527579
loop_
_publ_author_name
'Jacobs, H.'
'Fink, U.'

_publ_section_title
;
 Darstellung und Kristallstruktur von K Ca (N H2)3
;
_journal_name_full 'Zeitschrift fuer Anorganische und Allgemeine Chemie'
_journal_page_first 137
_journal_page_last 145
_journal_volume 435
_journal_year 1977
_chemical_formula_sum 'Ca H6 K N3'
_chemical_name_systematic 'K Ca (N H2)3'
_space_group_IT_number 14
_symmetry_space_group_name_Hall '-P 2ybc'
_symmetry_space_group_name_H-M 'P 1 21/c 1'
_cell_angle_alpha 90
_cell_angle_beta 106.7
_cell_angle_gamma 90
_cell_formula_units_Z 4
_cell_length_a 6.767
_cell_length_b 11.68
_cell_length_c 6.624
_cell_volume 501.469
_citation_journal_id_ASTM ZAACAB
_cod_data_source_file Jacobs_ZAACAB_1977_799.cif
_cod_data_source_block H6Ca1K1N3
_cod_original_cell_volume 501.4694
_cod_original_formula_sum 'H6 Ca1 K1 N3'
_cod_database_code 1527579

loop_
_symmetry_equiv_pos_as_xyz
x,y,z
-x,y+1/2,-z+1/2
-x,-y,-z
x,-y-1/2,z-1/2

loop_
_atom_site_label
_atom_site_type_symbol
_atom_site_fract_x
_atom_site_fract_y
_atom_site_fract_z
_atom_site_occupancy
_atom_site_U_iso_or_equiv
H2 H+1 0.753 0.172 0.553 1 0.0
H5 H+1 0.453 0.409 0.151 1 0.0
N2 N-3 0.2022 0.0899 0.1734 1 0.0
N1 N-3 0.9225 0.1688 0.568 1 0.0
Ca1 Ca+2 0.1753 0.2597 0.408 1 0.0
H6 H+1 0.587 0.292 0.296 1 0.0
H4 H+1 0.106 0.016 0.217 1 0.0
H1 H+1 0.997 0.078 0.614 1 0.0
N3 N-3 0.4201 0.2252 0.2279 1 0.0
K1 K+1 0.2618 0.591 0.2783 1 0.0
H3 H+1 0.367 0.068 0.264 1 0.0
